data_8107587
loop_
_publ_author_name
'Bourletidis How, Jeraldine Maire'
'Lemmerer, Andreas'
'Smith, Mark G.'

_publ_section_title
;
 The crystal structure of nitroterephthalic acid, C8H5NO6
;
_journal_issue 5
_journal_name_full 'Zeitschrift f\"ur Kristallographie - New Crystal Structures'
_journal_page_first 875
_journal_page_last 876
_journal_paper_doi 10.1515/ncrs-2023-0248
_journal_volume 238
_journal_year 2023
_chemical_formula_moiety 'C8 H5 N O6'
_chemical_formula_sum 'C8 H5 N O6'
_chemical_formula_weight 211.13
_space_group_IT_number 15
_space_group_name_Hall '-C 2yc'
_space_group_name_H-M_alt 'C 1 2/c 1'
_symmetry_cell_setting monoclinic
_symmetry_Int_Tables_number 15
_symmetry_space_group_name_Hall '-C 2yc'
_symmetry_space_group_name_H-M 'C 1 2/c 1'
_atom_sites_solution_hydrogens mixed
_cell_angle_alpha 90
_cell_angle_beta 100.726(3)
_cell_angle_gamma 90
_cell_formula_units_Z 8
_cell_length_a 12.8112(9)
_cell_length_b 11.7614(8)
_cell_length_c 11.1954(8)
_cell_measurement_reflns_used 4286
_cell_measurement_temperature 173(2)
_cell_measurement_theta_max 31.70
_cell_measurement_theta_min 2.82
_cell_measurement_wavelength 0.71073
_cell_volume 1657.4(2)
_computing_cell_refinement 'SAINT-Plus (Bruker, 2012) [1]'
_computing_data_collection 'APEX3 (Bruker, 2012) [1]'
_computing_data_reduction 'SAINT-Plus and XPREP (Bruker 2012) [1]'
_computing_molecular_graphics 'Ortep for Windows (Farrugia, 2012) and Mercury (Macrae et al., 2006) [4]'
_computing_publication_material 'WinGX publication routines (Farrugia, 2012) [5]'
_computing_structure_refinement 'SHELXL-2018/3 (Sheldrick, 2015) [3]'
_computing_structure_solution 'SHELXT-2014 (Sheldrick, 2015) [2]'
_diffrn_ambient_temperature 173(2)
_diffrn_measured_fraction_theta_full 0.997
_diffrn_measured_fraction_theta_max 0.998
_diffrn_measurement_device_type 'Bruker D8 Venture Photon CCD area detector'
_diffrn_measurement_method '\w scans'
_diffrn_radiation_monochromator graphite
_diffrn_radiation_probe x-ray
_diffrn_radiation_type MoK\a
_diffrn_radiation_wavelength 0.71073
_diffrn_reflns_av_R_equivalents 0.0749
_diffrn_reflns_av_unetI/netI 0.0344
_diffrn_reflns_Laue_measured_fraction_full 0.997
_diffrn_reflns_Laue_measured_fraction_max 0.998
_diffrn_reflns_limit_h_max 16
_diffrn_reflns_limit_h_min -16
_diffrn_reflns_limit_k_max 15
_diffrn_reflns_limit_k_min -15
_diffrn_reflns_limit_l_max 14
_diffrn_reflns_limit_l_min -14
_diffrn_reflns_number 25064
_diffrn_reflns_point_group_measured_fraction_full 0.997
_diffrn_reflns_point_group_measured_fraction_max 0.998
_diffrn_reflns_theta_full 25.242
_diffrn_reflns_theta_max 27.999
_diffrn_reflns_theta_min 2.37
_diffrn_standards_interval_count .
_diffrn_standards_interval_time .
_diffrn_standards_number 0
_exptl_absorpt_coefficient_mu 0.149
_exptl_absorpt_correction_T_max 0.991
_exptl_absorpt_correction_T_min 0.984
_exptl_absorpt_correction_type multi-scan
_exptl_absorpt_process_details 'SADABS (Bruker, 2016) [1]'
_exptl_crystal_colour colourless
_exptl_crystal_density_diffrn 1.692
_exptl_crystal_density_method 'not measured'
_exptl_crystal_description needle
_exptl_crystal_F_000 864
_exptl_crystal_size_max 0.272
_exptl_crystal_size_mid 0.089
_exptl_crystal_size_min 0.063
_refine_diff_density_max 0.361
_refine_diff_density_min -0.219
_refine_diff_density_rms 0.06
_refine_ls_extinction_method none
_refine_ls_goodness_of_fit_ref 1.058
_refine_ls_hydrogen_treatment constr
_refine_ls_matrix_type full
_refine_ls_number_constraints 0
_refine_ls_number_parameters 136
_refine_ls_number_reflns 2014
_refine_ls_number_restraints 0
_refine_ls_restrained_S_all 1.058
_refine_ls_R_factor_all 0.0529
_refine_ls_R_factor_gt 0.042
_refine_ls_shift/su_max 0
_refine_ls_shift/su_mean 0
_refine_ls_structure_factor_coef Fsqd
_refine_ls_weighting_details 'w=1/[\s^2^(Fo^2^)+(0.0600P)^2^+1.5377P] where P=(Fo^2^+2Fc^2^)/3'
_refine_ls_weighting_scheme calc
_refine_ls_wR_factor_gt 0.1127
_refine_ls_wR_factor_ref 0.1247
_reflns_Friedel_coverage 0
_reflns_number_gt 1657
_reflns_number_total 2014
_reflns_threshold_expression 'I > 2\s(I)'
_cod_data_source_file suppl_j_ncrs-2023-0248_suppl.cif
_cod_data_source_block shelx
_cod_original_sg_symbol_H-M 'C 2/c'
_cod_database_code 8107587
_shelx_estimated_absorpt_t_min 0.96
_shelx_estimated_absorpt_t_max 0.991

loop_
_symmetry_equiv_pos_as_xyz
'x, y, z'
'-x, y, -z+1/2'
'x+1/2, y+1/2, z'
'-x+1/2, y+1/2, -z+1/2'
'-x, -y, -z'
'x, -y, z-1/2'
'-x+1/2, -y+1/2, -z'
'x+1/2, -y+1/2, z-1/2'

loop_
_atom_site_label
_atom_site_type_symbol
_atom_site_fract_x
_atom_site_fract_y
_atom_site_fract_z
_atom_site_U_iso_or_equiv
_atom_site_adp_type
_atom_site_occupancy
_atom_site_site_symmetry_order
_atom_site_calc_flag
_atom_site_refinement_flags_posn
_atom_site_refinement_flags_adp
_atom_site_refinement_flags_occupancy
_atom_site_disorder_assembly
_atom_site_disorder_group
C1 C 0.34135(11) 0.23098(13) 0.73605(12) 0.0237(3) Uani 1 1 d . . . . .
C2 C 0.36042(11) 0.32704(13) 0.67086(13) 0.0246(3) Uani 1 1 d . . . . .
C3 C 0.39191(11) 0.32075(13) 0.56015(13) 0.0249(3) Uani 1 1 d . . . . .
H3 H 0.4032 0.3877 0.5169 0.03 Uiso 1 1 calc R U . . .
C4 C 0.40678(11) 0.21368(13) 0.51308(12) 0.0229(3) Uani 1 1 d . . . . .
C5 C 0.38817(12) 0.11643(13) 0.57525(13) 0.0262(3) Uani 1 1 d . . . . .
H5 H 0.3973 0.0437 0.5417 0.031 Uiso 1 1 calc R U . . .
C6 C 0.35597(12) 0.12516(13) 0.68707(13) 0.0270(3) Uani 1 1 d . . . . .
H6 H 0.3439 0.0582 0.73 0.032 Uiso 1 1 calc R U . . .
C7 C 0.30179(11) 0.23826(13) 0.85332(13) 0.0248(3) Uani 1 1 d . . . . .
C8 C 0.44830(12) 0.20770(13) 0.39755(13) 0.0243(3) Uani 1 1 d . . . . .
N1 N 0.35517(11) 0.44047(12) 0.72372(13) 0.0330(3) Uani 1 1 d . . . . .
O1 O 0.22013(10) 0.30211(11) 0.85094(10) 0.0362(3) Uani 1 1 d . . . . .
H1 H 0.2027 0.3019 0.9197 0.054 Uiso 1 1 calc R U . . .
O2 O 0.34512(9) 0.18225(11) 0.94139(10) 0.0325(3) Uani 1 1 d . . . . .
O3 O 0.46074(9) 0.11143(10) 0.35226(9) 0.0299(3) Uani 1 1 d . . . . .
H2A H 0.4844 0.1198 0.2877 0.045 Uiso 0.5 1 calc R U P . .
O4 O 0.46986(11) 0.30093(10) 0.35290(10) 0.0392(3) Uani 1 1 d . . . . .
H2B H 0.4926 0.289 0.2883 0.059 Uiso 0.5 1 calc R U P . .
O5 O 0.38634(12) 0.45010(12) 0.83345(12) 0.0475(4) Uani 1 1 d . . . . .
O6 O 0.32168(14) 0.51810(12) 0.65542(13) 0.0522(4) Uani 1 1 d . . . . .

loop_
_atom_site_aniso_label
_atom_site_aniso_U_11
_atom_site_aniso_U_22
_atom_site_aniso_U_33
_atom_site_aniso_U_23
_atom_site_aniso_U_13
_atom_site_aniso_U_12
C1 0.0222(7) 0.0303(8) 0.0188(6) 0.0008(5) 0.0046(5) 0.0021(5)
C2 0.0250(7) 0.0258(7) 0.0238(7) -0.0019(5) 0.0065(5) 0.0016(5)
C3 0.0263(7) 0.0252(7) 0.0240(7) 0.0018(5) 0.0070(5) 0.0011(5)
C4 0.0227(7) 0.0276(7) 0.0185(6) 0.0009(5) 0.0042(5) 0.0017(5)
C5 0.0311(8) 0.0248(7) 0.0240(7) 0.0004(5) 0.0086(6) 0.0033(6)
C6 0.0330(8) 0.0266(7) 0.0230(7) 0.0026(5) 0.0095(6) 0.0019(6)
C7 0.0236(7) 0.0305(7) 0.0209(7) -0.0008(5) 0.0055(5) 0.0012(6)
C8 0.0261(7) 0.0275(7) 0.0196(7) 0.0009(5) 0.0049(5) 0.0021(5)
N1 0.0387(8) 0.0285(7) 0.0352(7) -0.0029(6) 0.0158(6) 0.0012(6)
O1 0.0353(6) 0.0503(7) 0.0259(6) 0.0064(5) 0.0135(5) 0.0162(5)
O2 0.0302(6) 0.0461(7) 0.0220(5) 0.0050(5) 0.0070(4) 0.0084(5)
O3 0.0395(6) 0.0298(6) 0.0213(5) -0.0015(4) 0.0083(4) 0.0043(4)
O4 0.0638(9) 0.0309(6) 0.0292(6) 0.0029(5) 0.0249(6) 0.0018(5)
O5 0.0636(9) 0.0418(7) 0.0366(7) -0.0136(6) 0.0079(6) -0.0022(6)
O6 0.0826(11) 0.0318(7) 0.0472(8) 0.0048(6) 0.0249(7) 0.0174(7)

loop_
_atom_type_symbol
_atom_type_description
_atom_type_scat_dispersion_real
_atom_type_scat_dispersion_imag
_atom_type_scat_source
C C 0.0033 0.0016 'International Tables Vol C Tables 4.2.6.8 and 6.1.1.4'
H H 0 0 'International Tables Vol C Tables 4.2.6.8 and 6.1.1.4'
N N 0.0061 0.0033 'International Tables Vol C Tables 4.2.6.8 and 6.1.1.4'
O O 0.0106 0.006 'International Tables Vol C Tables 4.2.6.8 and 6.1.1.4'

loop_
_geom_angle_atom_site_label_1
_geom_angle_atom_site_label_2
_geom_angle_atom_site_label_3
_geom_angle
_geom_angle_site_symmetry_1
_geom_angle_site_symmetry_3
C6 C1 C2 118.14(13) . .
C6 C1 C7 119.43(13) . .
C2 C1 C7 122.38(13) . .
C3 C2 C1 122.60(14) . .
C3 C2 N1 117.14(13) . .
C1 C2 N1 120.10(13) . .
C2 C3 C4 118.28(13) . .
C2 C3 H3 120.9 . .
C4 C3 H3 120.9 . .
C5 C4 C3 120.62(13) . .
C5 C4 C8 121.42(13) . .
C3 C4 C8 117.89(13) . .
C4 C5 C6 119.95(14) . .
C4 C5 H5 120 . .
C6 C5 H5 120 . .
C1 C6 C5 120.39(14) . .
C1 C6 H6 119.8 . .
C5 C6 H6 119.8 . .
O2 C7 O1 125.08(13) . .
O2 C7 C1 119.83(13) . .
O1 C7 C1 115.04(13) . .
O4 C8 O3 124.68(13) . .
O4 C8 C4 116.41(13) . .
O3 C8 C4 118.90(13) . .
O6 N1 O5 124.90(15) . .
O6 N1 C2 117.81(14) . .
O5 N1 C2 117.28(14) . .
C7 O1 H1 109.5 . .
C8 O3 H2A 109.5 . .
C8 O4 H2B 109.5 . .

loop_
_geom_bond_atom_site_label_1
_geom_bond_atom_site_label_2
_geom_bond_distance
_geom_bond_site_symmetry_2
C1 C6 1.387(2) .
C1 C2 1.391(2) .
C1 C7 1.4953(19) .
C2 C3 1.375(2) .
C2 N1 1.466(2) .
C3 C4 1.392(2) .
C3 H3 0.95 .
C4 C5 1.382(2) .
C4 C8 1.4889(19) .
C5 C6 1.393(2) .
C5 H5 0.95 .
C6 H6 0.95 .
C7 O2 1.2289(18) .
C7 O1 1.2840(19) .
C8 O4 1.2570(19) .
C8 O3 1.2628(18) .
N1 O6 1.2166(19) .
N1 O5 1.224(2) .
O1 H1 0.84 .
O3 H2A 0.84 .
O4 H2B 0.84 .

loop_
_geom_hbond_atom_site_label_D
_geom_hbond_atom_site_label_H
_geom_hbond_atom_site_label_A
_geom_hbond_distance_DH
_geom_hbond_distance_HA
_geom_hbond_distance_DA
_geom_hbond_angle_DHA
_geom_hbond_site_symmetry_A
O3 H2A O3 0.84 1.84 2.667(2) 170.1 2_655
O1 H1 O2 0.84 1.78 2.6194(15) 172.2 7_557

loop_
_geom_torsion_atom_site_label_1
_geom_torsion_atom_site_label_2
_geom_torsion_atom_site_label_3
_geom_torsion_atom_site_label_4
_geom_torsion
_geom_torsion_site_symmetry_1
_geom_torsion_site_symmetry_2
_geom_torsion_site_symmetry_3
_geom_torsion_site_symmetry_4
C6 C1 C2 C3 0.7(2) . . . .
C7 C1 C2 C3 -176.79(13) . . . .
C6 C1 C2 N1 -174.62(14) . . . .
C7 C1 C2 N1 7.9(2) . . . .
C1 C2 C3 C4 -1.1(2) . . . .
N1 C2 C3 C4 174.32(13) . . . .
C2 C3 C4 C5 1.3(2) . . . .
C2 C3 C4 C8 -175.70(13) . . . .
C3 C4 C5 C6 -1.1(2) . . . .
C8 C4 C5 C6 175.79(13) . . . .
C2 C1 C6 C5 -0.4(2) . . . .
C7 C1 C6 C5 177.10(13) . . . .
C4 C5 C6 C1 0.7(2) . . . .
C6 C1 C7 O2 50.3(2) . . . .
C2 C1 C7 O2 -132.25(16) . . . .
C6 C1 C7 O1 -127.30(16) . . . .
C2 C1 C7 O1 50.1(2) . . . .
C5 C4 C8 O4 -174.94(14) . . . .
C3 C4 C8 O4 2.0(2) . . . .
C5 C4 C8 O3 4.2(2) . . . .
C3 C4 C8 O3 -178.86(13) . . . .
C3 C2 N1 O6 39.1(2) . . . .
C1 C2 N1 O6 -145.34(16) . . . .
C3 C2 N1 O5 -139.88(16) . . . .
C1 C2 N1 O5 35.7(2) . . . .
